data_4349700
loop_
_publ_author_name
'Wright, Christopher M. R.'
'Williams, Thomas J.'
'Turner, Zo\"e R.'
'Buffet, Jean-Charles'
'O'Hare, Dermot'

_publ_section_title
;
 Selective ethylene oligomerisation using supported tungsten mono-imido
 catalysts
;
_journal_issue 6
_journal_name_full 'Inorganic Chemistry Frontiers'
_journal_page_first 1048
_journal_paper_doi 10.1039/C7QI00128B
_journal_volume 4
_journal_year 2017
_chemical_formula_moiety 'C10 H13 Cl4 N O W'
_chemical_formula_sum 'C10 H13 Cl4 N O W'
_chemical_formula_weight 488.86
_chemical_properties_physical ', Air-sensitive,Moisture-sensitive'
_space_group_crystal_system monoclinic
_space_group_IT_number 14
_space_group_name_Hall '-P 2ybc'
_space_group_name_H-M_alt 'P 1 21/c 1'
_atom_sites_solution_hydrogens geom
_audit_block_doi 10.5517/ccdc.csd.cc1mzdmm
_audit_creation_method SHELXL-2014
_audit_update_record
;
2016-11-23 deposited with the CCDC.
2017-05-10 downloaded from the CCDC.
;
_cell_angle_alpha 90
_cell_angle_beta 102.1200(10)
_cell_angle_gamma 90
_cell_formula_units_Z 4
_cell_length_a 14.7317(3)
_cell_length_b 7.18890(10)
_cell_length_c 13.9923(3)
_cell_measurement_reflns_used 19543
_cell_measurement_temperature 150(2)
_cell_measurement_theta_max 27.485
_cell_measurement_theta_min 5.097
_cell_volume 1448.82(5)
_computing_cell_refinement 'HKL Scalepack (Otwinowski & Minor 1997)'
_computing_data_collection KappaCCD
_computing_data_reduction 'Denzo and Scalepak (Otwinowski & Minor, 1997)'
_computing_molecular_graphics 'Ortep III, L. J. Farrugia, J. Appl. Crystallogr., 1997, 30, 565.'
_computing_structure_refinement 'SHELXL-2014/7 (Sheldrick, 2014)'
_computing_structure_solution superflip
_diffrn_ambient_temperature 150(2)
_diffrn_detector_area_resol_mean 9
_diffrn_measured_fraction_theta_full 0.992
_diffrn_measured_fraction_theta_max 0.993
_diffrn_measurement_device_type KappaCCD
_diffrn_measurement_method 'CCD plate'
_diffrn_radiation_type MoK\a
_diffrn_radiation_wavelength 0.71073
_diffrn_reflns_av_R_equivalents 0.0297
_diffrn_reflns_av_unetI/netI 0.0388
_diffrn_reflns_Laue_measured_fraction_full 0.992
_diffrn_reflns_Laue_measured_fraction_max 0.993
_diffrn_reflns_limit_h_max 19
_diffrn_reflns_limit_h_min -19
_diffrn_reflns_limit_k_max 9
_diffrn_reflns_limit_k_min -8
_diffrn_reflns_limit_l_max 18
_diffrn_reflns_limit_l_min -18
_diffrn_reflns_number 6016
_diffrn_reflns_point_group_measured_fraction_full 0.992
_diffrn_reflns_point_group_measured_fraction_max 0.993
_diffrn_reflns_theta_full 25.242
_diffrn_reflns_theta_max 27.495
_diffrn_reflns_theta_min 5.106
_diffrn_source 'Enraf Nonius FR590'
_exptl_absorpt_coefficient_mu 8.693
_exptl_absorpt_correction_T_max 1
_exptl_absorpt_correction_T_min 0.67
_exptl_absorpt_correction_type multi-scan
_exptl_absorpt_process_details sadabs
_exptl_crystal_colour green
_exptl_crystal_density_diffrn 2.241
_exptl_crystal_description block
_exptl_crystal_F_000 920
_exptl_crystal_recrystallization_method 'Re-crystallisation from solvent: hexane'
_exptl_crystal_size_max 0.300
_exptl_crystal_size_mid 0.200
_exptl_crystal_size_min 0.200
_refine_diff_density_max 2.237
_refine_diff_density_min -1.450
_refine_diff_density_rms 0.173
_refine_ls_extinction_method none
_refine_ls_goodness_of_fit_ref 1.085
_refine_ls_hydrogen_treatment constr
_refine_ls_matrix_type full
_refine_ls_number_parameters 154
_refine_ls_number_reflns 3314
_refine_ls_number_restraints 0
_refine_ls_restrained_S_all 1.085
_refine_ls_R_factor_all 0.0402
_refine_ls_R_factor_gt 0.0308
_refine_ls_shift/su_max 0.001
_refine_ls_shift/su_mean 0.000
_refine_ls_structure_factor_coef Fsqd
_refine_ls_weighting_details 'w=1/[\s^2^(Fo^2^)+(0.0409P)^2^] where P=(Fo^2^+2Fc^2^)/3'
_refine_ls_weighting_scheme calc
_refine_ls_wR_factor_gt 0.0708
_refine_ls_wR_factor_ref 0.0744
_reflns_Friedel_coverage 0.000
_reflns_number_gt 2812
_reflns_number_total 3314
_reflns_threshold_expression 'I > 2\s(I)'
_cod_data_source_file c7qi00128b2.cif
_cod_data_source_block 007cw16
_cod_original_sg_symbol_H-M 'P 21/c'
_cod_database_code 4349700
_shelx_space_group_comment
;
The symmetry employed for this shelxl refinement is uniquely defined
by the following loop, which should always be used as a source of
symmetry information in preference to the above space-group names.
They are only intended as comments.
;
_shelx_estimated_absorpt_t_min 0.180
_shelx_estimated_absorpt_t_max 0.275
_exptl_absorpt_special_details 'HKL Denzo and Scalepack (Otwinowski & Minor 1997)'
_shelxl_version_number 2014-3

loop_
_space_group_symop_operation_xyz
'x, y, z'
'-x, y+1/2, -z+1/2'
'-x, -y, -z'
'x, -y-1/2, z-1/2'

loop_
_atom_site_label
_atom_site_type_symbol
_atom_site_fract_x
_atom_site_fract_y
_atom_site_fract_z
_atom_site_U_iso_or_equiv
_atom_site_adp_type
_atom_site_occupancy
_atom_site_site_symmetry_order
_atom_site_calc_flag
_atom_site_refinement_flags_posn
_atom_site_refinement_flags_adp
W1 W 0.24043(2) 0.70180(2) 0.04364(2) 0.02207(8) Uani 1 1 d . .
Cl1 Cl 0.28699(8) 0.85895(18) 0.19158(8) 0.0317(3) Uani 1 1 d . .
Cl2 Cl 0.35550(8) 0.47976(17) 0.09269(8) 0.0321(3) Uani 1 1 d . .
Cl3 Cl 0.17312(8) 0.51305(17) -0.08845(8) 0.0325(3) Uani 1 1 d . .
Cl4 Cl 0.10493(8) 0.87925(17) 0.01247(9) 0.0344(3) Uani 1 1 d . .
O1 O 0.1613(2) 0.5229(4) 0.1278(2) 0.0275(7) Uani 1 1 d . .
N1 N 0.3038(3) 0.8349(5) -0.0206(3) 0.0266(8) Uani 1 1 d . .
C1 C 0.3588(3) 0.9365(6) -0.0707(3) 0.0233(9) Uani 1 1 d . .
C2 C 0.3373(3) 1.1225(7) -0.0930(3) 0.0301(10) Uani 1 1 d . .
H2 H 0.2839 1.1776 -0.0766 0.036 Uiso 1 1 calc R U
C3 C 0.3947(4) 1.2257(7) -0.1393(4) 0.0353(12) Uani 1 1 d . .
H3 H 0.3809 1.3524 -0.1554 0.042 Uiso 1 1 calc R U
C4 C 0.4730(3) 1.1428(8) -0.1621(3) 0.0338(11) Uani 1 1 d . .
H4 H 0.5127 1.2140 -0.1933 0.041 Uiso 1 1 calc R U
C5 C 0.4934(3) 0.9590(7) -0.1400(3) 0.0308(11) Uani 1 1 d . .
H5 H 0.5469 0.9039 -0.1561 0.037 Uiso 1 1 calc R U
C6 C 0.4363(3) 0.8547(7) -0.0943(3) 0.0272(10) Uani 1 1 d . .
H6 H 0.4501 0.7276 -0.0791 0.033 Uiso 1 1 calc R U
C7 C 0.1501(6) 0.3208(8) 0.1158(6) 0.066(2) Uani 1 1 d . .
H7A H 0.1105 0.2913 0.0513 0.079 Uiso 1 1 calc R U
H7B H 0.2113 0.2607 0.1202 0.079 Uiso 1 1 calc R U
C8 C 0.1074(6) 0.2547(9) 0.1928(5) 0.060(2) Uani 1 1 d . .
H8A H 0.1521 0.1777 0.2391 0.073 Uiso 1 1 calc R U
H8B H 0.0529 0.1768 0.1650 0.073 Uiso 1 1 calc R U
C9 C 0.0785(4) 0.4141(9) 0.2441(4) 0.0479(15) Uani 1 1 d . .
H9A H 0.1065 0.4068 0.3148 0.057 Uiso 1 1 calc R U
H9B H 0.0101 0.4155 0.2358 0.057 Uiso 1 1 calc R U
C10 C 0.1104(5) 0.5841(8) 0.2013(5) 0.0564(18) Uani 1 1 d . .
H10A H 0.0566 0.6619 0.1708 0.068 Uiso 1 1 calc R U
H10B H 0.1512 0.6582 0.2526 0.068 Uiso 1 1 calc R U

loop_
_atom_site_aniso_label
_atom_site_aniso_U_11
_atom_site_aniso_U_22
_atom_site_aniso_U_33
_atom_site_aniso_U_23
_atom_site_aniso_U_13
_atom_site_aniso_U_12
W1 0.02056(13) 0.02117(12) 0.02414(12) -0.00032(7) 0.00390(8) 0.00062(7)
Cl1 0.0313(6) 0.0330(6) 0.0299(6) -0.0088(5) 0.0047(5) -0.0034(5)
Cl2 0.0272(6) 0.0315(6) 0.0360(6) 0.0015(5) 0.0031(5) 0.0090(5)
Cl3 0.0355(6) 0.0335(6) 0.0261(5) -0.0053(5) 0.0010(5) -0.0020(5)
Cl4 0.0259(6) 0.0286(6) 0.0466(7) 0.0029(5) 0.0029(5) 0.0076(5)
O1 0.0318(18) 0.0217(16) 0.0321(16) -0.0035(13) 0.0137(14) 0.0007(14)
N1 0.023(2) 0.0256(19) 0.027(2) -0.0014(16) -0.0018(16) 0.0016(17)
C1 0.023(2) 0.025(2) 0.0203(19) 0.0001(17) 0.0021(17) -0.0026(19)
C2 0.028(3) 0.027(2) 0.033(2) 0.003(2) 0.001(2) 0.001(2)
C3 0.033(3) 0.029(3) 0.039(3) 0.013(2) -0.002(2) 0.000(2)
C4 0.029(3) 0.045(3) 0.025(2) 0.006(2) -0.0001(19) -0.013(2)
C5 0.028(3) 0.042(3) 0.022(2) -0.006(2) 0.0039(18) -0.002(2)
C6 0.031(3) 0.025(2) 0.024(2) -0.0068(19) 0.0018(19) -0.003(2)
C7 0.100(6) 0.021(3) 0.101(6) -0.006(3) 0.074(5) -0.012(3)
C8 0.108(6) 0.040(3) 0.041(3) 0.001(3) 0.031(4) -0.022(4)
C9 0.047(3) 0.046(3) 0.059(3) 0.017(3) 0.031(3) 0.005(3)
C10 0.081(5) 0.035(3) 0.071(4) -0.014(3) 0.056(4) -0.012(3)

loop_
_atom_type_symbol
_atom_type_description
_atom_type_scat_dispersion_real
_atom_type_scat_dispersion_imag
_atom_type_scat_source
C C 0.0033 0.0016 'International Tables Vol C Tables 4.2.6.8 and 6.1.1.4'
H H 0.0000 0.0000 'International Tables Vol C Tables 4.2.6.8 and 6.1.1.4'
Cl Cl 0.1484 0.1585 'International Tables Vol C Tables 4.2.6.8 and 6.1.1.4'
N N 0.0061 0.0033 'International Tables Vol C Tables 4.2.6.8 and 6.1.1.4'
O O 0.0106 0.0060 'International Tables Vol C Tables 4.2.6.8 and 6.1.1.4'
W W -0.8490 6.8722 'International Tables Vol C Tables 4.2.6.8 and 6.1.1.4'

loop_
_citation_id
_citation_doi
_citation_year
1 10.1039/C7QI00128B 2017

loop_
_geom_angle_atom_site_label_1
_geom_angle_atom_site_label_2
_geom_angle_atom_site_label_3
_geom_angle
N1 W1 O1 178.40(15)
N1 W1 Cl2 95.43(13)
O1 W1 Cl2 82.98(9)
N1 W1 Cl1 95.97(13)
O1 W1 Cl1 84.24(8)
Cl2 W1 Cl1 90.59(4)
N1 W1 Cl4 97.77(13)
O1 W1 Cl4 83.82(9)
Cl2 W1 Cl4 166.77(5)
Cl1 W1 Cl4 88.95(4)
N1 W1 Cl3 95.53(13)
O1 W1 Cl3 84.30(8)
Cl2 W1 Cl3 89.82(4)
Cl1 W1 Cl3 168.40(4)
Cl4 W1 Cl3 88.01(4)
C10 O1 C7 108.4(4)
C10 O1 W1 126.9(3)
C7 O1 W1 124.7(3)
C1 N1 W1 177.1(3)
C6 C1 N1 119.7(4)
C6 C1 C2 121.0(4)
N1 C1 C2 119.3(4)
C3 C2 C1 119.1(5)
C3 C2 H2 120.5
C1 C2 H2 120.5
C2 C3 C4 119.6(5)
C2 C3 H3 120.2
C4 C3 H3 120.2
C5 C4 C3 120.8(5)
C5 C4 H4 119.6
C3 C4 H4 119.6
C4 C5 C6 120.0(5)
C4 C5 H5 120.0
C6 C5 H5 120.0
C5 C6 C1 119.5(5)
C5 C6 H6 120.2
C1 C6 H6 120.2
C8 C7 O1 107.3(5)
C8 C7 H7A 110.2
O1 C7 H7A 110.2
C8 C7 H7B 110.2
O1 C7 H7B 110.2
H7A C7 H7B 108.5
C7 C8 C9 109.1(5)
C7 C8 H8A 109.9
C9 C8 H8A 109.9
C7 C8 H8B 109.9
C9 C8 H8B 109.9
H8A C8 H8B 108.3
C8 C9 C10 107.4(5)
C8 C9 H9A 110.2
C10 C9 H9A 110.2
C8 C9 H9B 110.2
C10 C9 H9B 110.2
H9A C9 H9B 108.5
O1 C10 C9 106.8(5)
O1 C10 H10A 110.4
C9 C10 H10A 110.4
O1 C10 H10B 110.4
C9 C10 H10B 110.4
H10A C10 H10B 108.6

loop_
_geom_bond_atom_site_label_1
_geom_bond_atom_site_label_2
_geom_bond_distance
W1 N1 1.717(4)
W1 O1 2.230(3)
W1 Cl2 2.3246(11)
W1 Cl1 2.3314(11)
W1 Cl4 2.3317(11)
W1 Cl3 2.3390(11)
O1 C10 1.463(6)
O1 C7 1.468(6)
N1 C1 1.385(6)
C1 C6 1.385(6)
C1 C2 1.394(6)
C2 C3 1.385(7)
C2 H2 0.9500
C3 C4 1.393(8)
C3 H3 0.9500
C4 C5 1.376(7)
C4 H4 0.9500
C5 C6 1.380(7)
C5 H5 0.9500
C6 H6 0.9500
C7 C8 1.437(8)
C7 H7A 0.9900
C7 H7B 0.9900
C8 C9 1.462(9)
C8 H8A 0.9900
C8 H8B 0.9900
C9 C10 1.480(8)
C9 H9A 0.9900
C9 H9B 0.9900
C10 H10A 0.9900
C10 H10B 0.9900

loop_
_geom_torsion_atom_site_label_1
_geom_torsion_atom_site_label_2
_geom_torsion_atom_site_label_3
_geom_torsion_atom_site_label_4
_geom_torsion
C6 C1 C2 C3 0.0(7)
N1 C1 C2 C3 177.2(4)
C1 C2 C3 C4 -0.4(7)
C2 C3 C4 C5 0.6(7)
C3 C4 C5 C6 -0.2(7)
C4 C5 C6 C1 -0.2(6)
N1 C1 C6 C5 -176.9(4)
C2 C1 C6 C5 0.4(6)
C10 O1 C7 C8 -10.0(9)
W1 O1 C7 C8 171.3(5)
O1 C7 C8 C9 8.6(9)
C7 C8 C9 C10 -4.0(9)
C7 O1 C10 C9 7.5(7)
W1 O1 C10 C9 -173.8(4)
C8 C9 C10 O1 -2.3(8)
